data_4132287
loop_
_publ_author_name
'Kou, Xuezhen'
'Shao, Qihang'
'Ye, Chenghao'
'Yang, Guoqiang'
'Zhang, Wanbin'

_publ_section_title
;
 Asymmetric Aza-Wacker-Type Cyclization of N-Ts Hydrazine-Tethered
 Tetrasubstituted Olefins: Synthesis of Pyrazolines Bearing One Quaternary
 or Two Vicinal Stereocenters.
;
_journal_issue 24
_journal_name_full 'Journal of the American Chemical Society'
_journal_page_first 7587
_journal_page_last 7597
_journal_paper_doi 10.1021/jacs.8b02865
_journal_volume 140
_journal_year 2018
_chemical_formula_moiety 'C30 H32 N2 O3 S'
_chemical_formula_sum 'C30 H32 N2 O3 S'
_chemical_formula_weight 500.63
_space_group_crystal_system monoclinic
_space_group_IT_number 14
_space_group_name_Hall '-P 2ybc'
_space_group_name_H-M_alt 'P 1 21/c 1'
_atom_sites_solution_hydrogens geom
_audit_creation_method SHELXL-2014/7
_cell_angle_alpha 90
_cell_angle_beta 114.733(3)
_cell_angle_gamma 90
_cell_formula_units_Z 4
_cell_length_a 23.4195(13)
_cell_length_b 6.1479(4)
_cell_length_c 21.5093(12)
_cell_measurement_reflns_used 9934
_cell_measurement_temperature 173(2)
_cell_measurement_theta_max 68.16
_cell_measurement_theta_min 4.16
_cell_volume 2812.8(3)
_computing_cell_refinement 'Bruker SAINT'
_computing_data_collection 'Bruker APEX2'
_computing_data_reduction 'Bruker SAINT'
_computing_molecular_graphics 'Bruker SHELXTL'
_computing_publication_material 'Bruker SHELXTL'
_computing_structure_refinement 'SHELXL-2014 (Sheldrick 2014)'
_computing_structure_solution 'SHELXS-97 (Sheldrick 2008)'
_diffrn_ambient_temperature 173(2)
_diffrn_measured_fraction_theta_full 0.990
_diffrn_measured_fraction_theta_max 0.987
_diffrn_measurement_device_type 'Bruker D8 VENTURE CMOS photon 100'
_diffrn_measurement_method '\f and \w scans'
_diffrn_radiation_type CuK\a
_diffrn_radiation_wavelength 1.54178
_diffrn_reflns_av_R_equivalents 0.0543
_diffrn_reflns_av_unetI/netI 0.0370
_diffrn_reflns_Laue_measured_fraction_full 0.990
_diffrn_reflns_Laue_measured_fraction_max 0.987
_diffrn_reflns_limit_h_max 25
_diffrn_reflns_limit_h_min -28
_diffrn_reflns_limit_k_max 7
_diffrn_reflns_limit_k_min 0
_diffrn_reflns_limit_l_max 25
_diffrn_reflns_limit_l_min 0
_diffrn_reflns_number 5098
_diffrn_reflns_point_group_measured_fraction_full 0.990
_diffrn_reflns_point_group_measured_fraction_max 0.987
_diffrn_reflns_theta_full 67.679
_diffrn_reflns_theta_max 68.360
_diffrn_reflns_theta_min 4.157
_exptl_absorpt_coefficient_mu 1.272
_exptl_absorpt_correction_T_max 0.7531
_exptl_absorpt_correction_T_min 0.6430
_exptl_absorpt_correction_type multi-scan
_exptl_absorpt_process_details SADABS
_exptl_crystal_colour colorless
_exptl_crystal_density_diffrn 1.182
_exptl_crystal_description block
_exptl_crystal_F_000 1064
_exptl_crystal_size_max 0.250
_exptl_crystal_size_mid 0.200
_exptl_crystal_size_min 0.150
_refine_diff_density_max 0.279
_refine_diff_density_min -0.480
_refine_diff_density_rms 0.053
_refine_ls_extinction_method none
_refine_ls_goodness_of_fit_ref 1.028
_refine_ls_hydrogen_treatment constr
_refine_ls_matrix_type full
_refine_ls_number_parameters 326
_refine_ls_number_reflns 5098
_refine_ls_number_restraints 0
_refine_ls_restrained_S_all 1.028
_refine_ls_R_factor_all 0.0571
_refine_ls_R_factor_gt 0.0444
_refine_ls_shift/su_max 0.000
_refine_ls_shift/su_mean 0.000
_refine_ls_structure_factor_coef Fsqd
_refine_ls_weighting_details 'w=1/[\s^2^(Fo^2^)+(0.1000P)^2^] where P=(Fo^2^+2Fc^2^)/3'
_refine_ls_weighting_scheme calc
_refine_ls_wR_factor_gt 0.1326
_refine_ls_wR_factor_ref 0.1403
_reflns_Friedel_coverage 0.000
_reflns_number_gt 4049
_reflns_number_total 5098
_reflns_threshold_expression 'I > 2\s(I)'
_cod_data_source_file ja8b02865_si_005.cif
_cod_data_source_block a
_cod_depositor_comments
;
The following automatic conversions were performed:

data item '_exptl_absorpt_correction_type' value 'MULTI-SCAN' was
changed to 'multi-scan' in accordance with the
/home/saulius/struct/COD-crude-data/automatic-downloads/DataCite-retrospective/ACS/depositions/lib/dictionaries/cif_core.dic
dictionary named 'cif_core.dic' version 2.4.2 last updated on
2011-04-26.

Automatic conversion script
Id: cif_fix_values 6909 2019-04-08 15:41:33Z antanas 
;
_cod_original_sg_symbol_H-M 'P 21/c'
_cod_database_code 4132287
_shelx_shelxl_version_number 2014/7
_shelx_space_group_comment
;
The symmetry employed for this shelxl refinement is uniquely defined
by the following loop, which should always be used as a source of
symmetry information in preference to the above space-group names.
They are only intended as comments.
;
_shelx_estimated_absorpt_t_min 0.742
_shelx_estimated_absorpt_t_max 0.832

loop_
_space_group_symop_operation_xyz
'x, y, z'
'-x, y+1/2, -z+1/2'
'-x, -y, -z'
'x, -y-1/2, z-1/2'

loop_
_atom_site_label
_atom_site_type_symbol
_atom_site_fract_x
_atom_site_fract_y
_atom_site_fract_z
_atom_site_U_iso_or_equiv
_atom_site_adp_type
_atom_site_occupancy
_atom_site_site_symmetry_order
_atom_site_calc_flag
_atom_site_refinement_flags_posn
_atom_site_refinement_flags_adp
S1 S 0.20600(2) 0.52558(8) 0.25469(2) 0.02912(16) Uani 1 1 d . .
C1 C 0.21859(8) 0.1866(3) 0.46963(10) 0.0281(4) Uani 1 1 d . .
N1 N 0.20260(7) 0.3580(3) 0.36264(8) 0.0283(4) Uani 1 1 d . .
O1 O 0.49200(6) 0.7186(2) 0.37657(7) 0.0333(3) Uani 1 1 d . .
O2 O 0.19755(7) 0.3107(2) 0.22680(7) 0.0372(3) Uani 1 1 d . .
C2 C 0.17348(10) 0.0248(4) 0.44039(11) 0.0402(5) Uani 1 1 d . .
H2 H 0.1514 0.0157 0.3920 0.048 Uiso 1 1 calc R U
N2 N 0.23059(7) 0.5216(3) 0.33899(8) 0.0291(4) Uani 1 1 d . .
O3 O 0.24793(6) 0.6722(2) 0.24223(7) 0.0378(4) Uani 1 1 d . .
C3 C 0.16075(12) -0.1229(4) 0.48173(13) 0.0560(7) Uani 1 1 d . .
H3 H 0.1299 -0.2324 0.4616 0.067 Uiso 1 1 calc R U
C7 C 0.23510(8) 0.3411(3) 0.42777(10) 0.0259(4) Uani 1 1 d . .
C6 C 0.25008(9) 0.1959(3) 0.54088(10) 0.0337(4) Uani 1 1 d . .
H6 H 0.2809 0.3051 0.5617 0.040 Uiso 1 1 calc R U
C5 C 0.23674(11) 0.0470(4) 0.58160(12) 0.0447(6) Uani 1 1 d . .
H5 H 0.2582 0.0553 0.6300 0.054 Uiso 1 1 calc R U
C4 C 0.19273(12) -0.1114(5) 0.55196(13) 0.0566(7) Uani 1 1 d . .
H4 H 0.1841 -0.2141 0.5799 0.068 Uiso 1 1 calc R U
C8 C 0.28957(8) 0.4963(3) 0.45531(10) 0.0271(4) Uani 1 1 d . .
H8A H 0.3282 0.4221 0.4873 0.032 Uiso 1 1 calc R U
H8B H 0.2804 0.6200 0.4792 0.032 Uiso 1 1 calc R U
C9 C 0.29626(8) 0.5726(3) 0.39078(9) 0.0244(4) Uani 1 1 d . .
C11 C 0.37649(8) 0.8546(3) 0.44808(10) 0.0257(4) Uani 1 1 d . .
C10 C 0.31076(8) 0.8167(3) 0.39336(10) 0.0261(4) Uani 1 1 d . .
H10A H 0.3080 0.8662 0.3484 0.031 Uiso 1 1 calc R U
H10B H 0.2799 0.9000 0.4042 0.031 Uiso 1 1 calc R U
C12 C 0.42798(8) 0.7332(3) 0.43743(10) 0.0267(4) Uani 1 1 d . .
H12 H 0.4679 0.7530 0.4795 0.032 Uiso 1 1 calc R U
C13 C 0.41256(8) 0.4888(3) 0.42971(10) 0.0280(4) Uani 1 1 d . .
H13A H 0.4428 0.4131 0.4159 0.034 Uiso 1 1 calc R U
H13B H 0.4178 0.4295 0.4746 0.034 Uiso 1 1 calc R U
C14 C 0.34555(8) 0.4419(3) 0.37672(10) 0.0275(4) Uani 1 1 d . .
H14A H 0.3367 0.2847 0.3773 0.033 Uiso 1 1 calc R U
H14B H 0.3423 0.4786 0.3305 0.033 Uiso 1 1 calc R U
C15 C 0.38763(10) 0.9746(3) 0.50297(11) 0.0361(5) Uani 1 1 d . .
H15A H 0.3537 1.0408 0.5092 0.043 Uiso 1 1 calc R U
H15B H 0.4295 0.9947 0.5362 0.043 Uiso 1 1 calc R U
C16 C 0.43814(9) 0.8250(3) 0.37710(11) 0.0308(4) Uani 1 1 d . .
H16A H 0.4009 0.7970 0.3338 0.037 Uiso 1 1 calc R U
H16B H 0.4452 0.9840 0.3823 0.037 Uiso 1 1 calc R U
C17 C 0.50874(9) 0.7998(3) 0.32462(10) 0.0331(4) Uani 1 1 d . .
H17A H 0.5207 0.9550 0.3333 0.040 Uiso 1 1 calc R U
H17B H 0.4724 0.7880 0.2795 0.040 Uiso 1 1 calc R U
C18 C 0.56327(9) 0.6694(3) 0.32457(10) 0.0296(4) Uani 1 1 d . .
C19 C 0.59541(10) 0.7454(4) 0.28703(11) 0.0371(5) Uani 1 1 d . .
H19 H 0.5835 0.8796 0.2632 0.045 Uiso 1 1 calc R U
C20 C 0.64476(10) 0.6258(4) 0.28427(11) 0.0409(5) Uani 1 1 d . .
H20 H 0.6665 0.6789 0.2587 0.049 Uiso 1 1 calc R U
C21 C 0.66222(10) 0.4305(4) 0.31865(11) 0.0412(5) Uani 1 1 d . .
H21 H 0.6957 0.3484 0.3164 0.049 Uiso 1 1 calc R U
C22 C 0.63082(10) 0.3544(4) 0.35644(11) 0.0391(5) Uani 1 1 d . .
H22 H 0.6431 0.2205 0.3804 0.047 Uiso 1 1 calc R U
C23 C 0.58140(9) 0.4733(3) 0.35941(11) 0.0335(4) Uani 1 1 d . .
H23 H 0.5600 0.4201 0.3854 0.040 Uiso 1 1 calc R U
C24 C 0.13163(8) 0.6512(3) 0.22759(9) 0.0278(4) Uani 1 1 d . .
C25 C 0.07829(9) 0.5452(3) 0.18268(11) 0.0340(4) Uani 1 1 d . .
H25 H 0.0810 0.4032 0.1667 0.041 Uiso 1 1 calc R U
C26 C 0.02060(9) 0.6505(4) 0.16122(11) 0.0390(5) Uani 1 1 d . .
H26 H -0.0163 0.5791 0.1301 0.047 Uiso 1 1 calc R U
C27 C 0.01576(9) 0.8573(4) 0.18425(10) 0.0355(5) Uani 1 1 d . .
C28 C 0.07060(10) 0.9590(3) 0.22952(11) 0.0375(5) Uani 1 1 d . .
H28 H 0.0681 1.1003 0.2461 0.045 Uiso 1 1 calc R U
C29 C 0.12850(9) 0.8591(3) 0.25088(10) 0.0337(4) Uani 1 1 d . .
H29 H 0.1656 0.9317 0.2810 0.040 Uiso 1 1 calc R U
C30 C -0.04646(11) 0.9730(4) 0.16020(13) 0.0490(6) Uani 1 1 d . .
H30A H -0.0472 1.0940 0.1302 0.073 Uiso 1 1 calc R U
H30B H -0.0522 1.0292 0.1998 0.073 Uiso 1 1 calc R U
H30C H -0.0805 0.8710 0.1349 0.073 Uiso 1 1 calc R U

loop_
_atom_site_aniso_label
_atom_site_aniso_U_11
_atom_site_aniso_U_22
_atom_site_aniso_U_33
_atom_site_aniso_U_23
_atom_site_aniso_U_13
_atom_site_aniso_U_12
S1 0.0262(2) 0.0377(3) 0.0232(3) 0.00152(18) 0.01019(19) -0.00179(18)
C1 0.0236(9) 0.0350(10) 0.0273(10) 0.0006(8) 0.0122(8) -0.0005(7)
N1 0.0247(8) 0.0375(9) 0.0232(8) 0.0028(7) 0.0104(6) -0.0041(6)
O1 0.0288(7) 0.0395(8) 0.0361(8) 0.0078(6) 0.0178(6) 0.0045(6)
O2 0.0404(8) 0.0399(8) 0.0323(8) -0.0040(6) 0.0163(6) 0.0038(6)
C2 0.0384(11) 0.0483(12) 0.0290(11) -0.0021(9) 0.0094(9) -0.0125(9)
N2 0.0216(7) 0.0406(9) 0.0226(8) 0.0032(7) 0.0069(6) -0.0054(6)
O3 0.0307(7) 0.0551(9) 0.0303(8) 0.0038(7) 0.0154(6) -0.0076(6)
C3 0.0586(15) 0.0602(15) 0.0429(14) 0.0025(12) 0.0150(12) -0.0311(13)
C7 0.0224(9) 0.0294(9) 0.0267(10) -0.0003(7) 0.0109(7) 0.0013(7)
C6 0.0307(10) 0.0437(11) 0.0261(10) -0.0003(8) 0.0112(8) -0.0071(9)
C5 0.0434(12) 0.0587(14) 0.0292(12) 0.0065(10) 0.0124(9) -0.0101(10)
C4 0.0588(15) 0.0679(17) 0.0408(14) 0.0114(12) 0.0185(12) -0.0236(13)
C8 0.0232(9) 0.0324(10) 0.0238(10) 0.0009(7) 0.0081(7) -0.0009(7)
C9 0.0179(8) 0.0302(9) 0.0222(9) 0.0008(7) 0.0056(7) 0.0008(7)
C11 0.0254(9) 0.0234(9) 0.0271(10) 0.0033(7) 0.0097(7) -0.0005(7)
C10 0.0224(9) 0.0262(9) 0.0287(10) 0.0010(7) 0.0097(7) 0.0035(7)
C12 0.0187(8) 0.0311(9) 0.0262(10) 0.0018(8) 0.0053(7) 0.0010(7)
C13 0.0226(9) 0.0285(9) 0.0319(10) 0.0053(8) 0.0104(8) 0.0051(7)
C14 0.0273(9) 0.0256(9) 0.0306(10) -0.0011(8) 0.0130(8) -0.0001(7)
C15 0.0368(11) 0.0362(10) 0.0329(11) -0.0021(9) 0.0121(9) -0.0025(9)
C16 0.0242(9) 0.0340(10) 0.0340(11) 0.0036(8) 0.0119(8) 0.0032(8)
C17 0.0341(10) 0.0383(11) 0.0280(10) 0.0023(8) 0.0141(8) 0.0002(8)
C18 0.0290(9) 0.0367(10) 0.0224(9) -0.0063(8) 0.0100(8) -0.0047(8)
C19 0.0411(12) 0.0412(11) 0.0330(11) -0.0033(9) 0.0193(9) -0.0059(9)
C20 0.0388(11) 0.0573(14) 0.0320(11) -0.0070(10) 0.0202(9) -0.0052(10)
C21 0.0348(11) 0.0574(14) 0.0319(12) -0.0106(10) 0.0143(9) 0.0038(10)
C22 0.0410(11) 0.0439(12) 0.0302(11) -0.0038(9) 0.0128(9) 0.0069(9)
C23 0.0327(10) 0.0400(11) 0.0280(10) -0.0021(8) 0.0130(8) -0.0011(8)
C24 0.0275(9) 0.0334(10) 0.0213(9) 0.0026(8) 0.0089(7) -0.0002(7)
C25 0.0306(10) 0.0384(11) 0.0295(11) -0.0037(9) 0.0092(8) -0.0022(8)
C26 0.0278(10) 0.0490(13) 0.0325(11) -0.0034(9) 0.0050(8) -0.0050(9)
C27 0.0336(10) 0.0467(12) 0.0267(10) 0.0083(9) 0.0132(8) 0.0064(9)
C28 0.0416(12) 0.0346(10) 0.0340(11) 0.0010(9) 0.0133(9) 0.0027(9)
C29 0.0324(10) 0.0348(10) 0.0291(10) -0.0016(8) 0.0080(8) -0.0044(8)
C30 0.0381(12) 0.0631(15) 0.0438(14) 0.0092(12) 0.0151(10) 0.0139(11)

loop_
_atom_type_symbol
_atom_type_description
_atom_type_scat_dispersion_real
_atom_type_scat_dispersion_imag
_atom_type_scat_source
C C 0.0181 0.0091 'International Tables Vol C Tables 4.2.6.8 and 6.1.1.4'
H H 0.0000 0.0000 'International Tables Vol C Tables 4.2.6.8 and 6.1.1.4'
N N 0.0311 0.0180 'International Tables Vol C Tables 4.2.6.8 and 6.1.1.4'
O O 0.0492 0.0322 'International Tables Vol C Tables 4.2.6.8 and 6.1.1.4'
S S 0.3331 0.5567 'International Tables Vol C Tables 4.2.6.8 and 6.1.1.4'

loop_
_geom_angle_atom_site_label_1
_geom_angle_atom_site_label_2
_geom_angle_atom_site_label_3
_geom_angle
O2 S1 O3 119.08(9)
O2 S1 N2 111.65(9)
O3 S1 N2 105.16(8)
O2 S1 C24 108.73(9)
O3 S1 C24 108.69(9)
N2 S1 C24 102.17(8)
C2 C1 C6 118.47(18)
C2 C1 C7 121.95(18)
C6 C1 C7 119.55(17)
C7 N1 N2 107.35(15)
C17 O1 C16 112.42(15)
C3 C2 C1 120.2(2)
C3 C2 H2 119.9
C1 C2 H2 119.9
N1 N2 C9 111.54(14)
N1 N2 S1 113.90(12)
C9 N2 S1 125.85(12)
C4 C3 C2 120.3(2)
C4 C3 H3 119.8
C2 C3 H3 119.8
N1 C7 C1 122.13(17)
N1 C7 C8 113.29(16)
C1 C7 C8 124.57(16)
C5 C6 C1 120.65(19)
C5 C6 H6 119.7
C1 C6 H6 119.7
C4 C5 C6 120.0(2)
C4 C5 H5 120.0
C6 C5 H5 120.0
C5 C4 C3 120.4(2)
C5 C4 H4 119.8
C3 C4 H4 119.8
C7 C8 C9 103.22(15)
C7 C8 H8A 111.1
C9 C8 H8A 111.1
C7 C8 H8B 111.1
C9 C8 H8B 111.1
H8A C8 H8B 109.1
N2 C9 C8 98.41(13)
N2 C9 C10 111.84(14)
C8 C9 C10 111.78(15)
N2 C9 C14 111.36(15)
C8 C9 C14 112.82(15)
C10 C9 C14 110.20(14)
C15 C11 C10 122.44(17)
C15 C11 C12 122.54(17)
C10 C11 C12 114.92(15)
C11 C10 C9 108.43(14)
C11 C10 H10A 110.0
C9 C10 H10A 110.0
C11 C10 H10B 110.0
C9 C10 H10B 110.0
H10A C10 H10B 108.4
C11 C12 C16 111.36(15)
C11 C12 C13 109.39(14)
C16 C12 C13 112.56(16)
C11 C12 H12 107.8
C16 C12 H12 107.8
C13 C12 H12 107.8
C14 C13 C12 112.66(14)
C14 C13 H13A 109.1
C12 C13 H13A 109.1
C14 C13 H13B 109.1
C12 C13 H13B 109.1
H13A C13 H13B 107.8
C13 C14 C9 112.04(15)
C13 C14 H14A 109.2
C9 C14 H14A 109.2
C13 C14 H14B 109.2
C9 C14 H14B 109.2
H14A C14 H14B 107.9
C11 C15 H15A 120.0
C11 C15 H15B 120.0
H15A C15 H15B 120.0
O1 C16 C12 106.93(15)
O1 C16 H16A 110.3
C12 C16 H16A 110.3
O1 C16 H16B 110.3
C12 C16 H16B 110.3
H16A C16 H16B 108.6
O1 C17 C18 109.04(16)
O1 C17 H17A 109.9
C18 C17 H17A 109.9
O1 C17 H17B 109.9
C18 C17 H17B 109.9
H17A C17 H17B 108.3
C23 C18 C19 119.08(19)
C23 C18 C17 121.91(18)
C19 C18 C17 119.00(19)
C20 C19 C18 120.4(2)
C20 C19 H19 119.8
C18 C19 H19 119.8
C21 C20 C19 120.1(2)
C21 C20 H20 119.9
C19 C20 H20 119.9
C20 C21 C22 119.8(2)
C20 C21 H21 120.1
C22 C21 H21 120.1
C21 C22 C23 120.3(2)
C21 C22 H22 119.8
C23 C22 H22 119.8
C18 C23 C22 120.2(2)
C18 C23 H23 119.9
C22 C23 H23 119.9
C25 C24 C29 121.23(18)
C25 C24 S1 120.20(15)
C29 C24 S1 118.54(14)
C24 C25 C26 118.8(2)
C24 C25 H25 120.6
C26 C25 H25 120.6
C27 C26 C25 121.42(19)
C27 C26 H26 119.3
C25 C26 H26 119.3
C26 C27 C28 118.15(19)
C26 C27 C30 121.5(2)
C28 C27 C30 120.3(2)
C29 C28 C27 121.5(2)
C29 C28 H28 119.2
C27 C28 H28 119.2
C28 C29 C24 118.89(18)
C28 C29 H29 120.6
C24 C29 H29 120.6
C27 C30 H30A 109.5
C27 C30 H30B 109.5
H30A C30 H30B 109.5
C27 C30 H30C 109.5
H30A C30 H30C 109.5
H30B C30 H30C 109.5

loop_
_geom_bond_atom_site_label_1
_geom_bond_atom_site_label_2
_geom_bond_distance
S1 O2 1.4297(15)
S1 O3 1.4383(14)
S1 N2 1.6572(16)
S1 C24 1.7663(19)
C1 C2 1.395(3)
C1 C6 1.397(3)
C1 C7 1.467(3)
N1 C7 1.289(2)
N1 N2 1.406(2)
O1 C17 1.421(2)
O1 C16 1.425(2)
C2 C3 1.388(3)
C2 H2 0.9500
N2 C9 1.507(2)
C3 C4 1.379(4)
C3 H3 0.9500
C7 C8 1.502(3)
C6 C5 1.390(3)
C6 H6 0.9500
C5 C4 1.366(3)
C5 H5 0.9500
C4 H4 0.9500
C8 C9 1.534(3)
C8 H8A 0.9900
C8 H8B 0.9900
C9 C10 1.535(2)
C9 C14 1.537(2)
C11 C15 1.322(3)
C11 C10 1.514(2)
C11 C12 1.515(2)
C10 H10A 0.9900
C10 H10B 0.9900
C12 C16 1.522(3)
C12 C13 1.538(3)
C12 H12 1.0000
C13 C14 1.532(3)
C13 H13A 0.9900
C13 H13B 0.9900
C14 H14A 0.9900
C14 H14B 0.9900
C15 H15A 0.9500
C15 H15B 0.9500
C16 H16A 0.9900
C16 H16B 0.9900
C17 C18 1.508(3)
C17 H17A 0.9900
C17 H17B 0.9900
C18 C23 1.389(3)
C18 C19 1.395(3)
C19 C20 1.392(3)
C19 H19 0.9500
C20 C21 1.380(3)
C20 H20 0.9500
C21 C22 1.386(3)
C21 H21 0.9500
C22 C23 1.393(3)
C22 H22 0.9500
C23 H23 0.9500
C24 C25 1.381(3)
C24 C29 1.386(3)
C25 C26 1.391(3)
C25 H25 0.9500
C26 C27 1.387(3)
C26 H26 0.9500
C27 C28 1.393(3)
C27 C30 1.505(3)
C28 C29 1.380(3)
C28 H28 0.9500
C29 H29 0.9500
C30 H30A 0.9800
C30 H30B 0.9800
C30 H30C 0.9800

loop_
_geom_torsion_atom_site_label_1
_geom_torsion_atom_site_label_2
_geom_torsion_atom_site_label_3
_geom_torsion_atom_site_label_4
_geom_torsion
C6 C1 C2 C3 -0.2(3)
C7 C1 C2 C3 177.8(2)
C7 N1 N2 C9 16.3(2)
C7 N1 N2 S1 166.01(13)
O2 S1 N2 N1 -38.84(15)
O3 S1 N2 N1 -169.33(13)
C24 S1 N2 N1 77.21(14)
O2 S1 N2 C9 105.83(16)
O3 S1 N2 C9 -24.67(17)
C24 S1 N2 C9 -138.13(15)
C1 C2 C3 C4 -0.2(4)
N2 N1 C7 C1 179.16(16)
N2 N1 C7 C8 0.2(2)
C2 C1 C7 N1 10.9(3)
C6 C1 C7 N1 -171.22(18)
C2 C1 C7 C8 -170.30(19)
C6 C1 C7 C8 7.6(3)
C2 C1 C6 C5 0.1(3)
C7 C1 C6 C5 -177.9(2)
C1 C6 C5 C4 0.4(4)
C6 C5 C4 C3 -0.8(4)
C2 C3 C4 C5 0.7(5)
N1 C7 C8 C9 -15.6(2)
C1 C7 C8 C9 165.51(16)
N1 N2 C9 C8 -24.25(18)
S1 N2 C9 C8 -169.61(13)
N1 N2 C9 C10 -141.85(15)
S1 N2 C9 C10 72.8(2)
N1 N2 C9 C14 94.35(18)
S1 N2 C9 C14 -51.0(2)
C7 C8 C9 N2 22.01(17)
C7 C8 C9 C10 139.66(15)
C7 C8 C9 C14 -95.48(17)
C15 C11 C10 C9 -117.2(2)
C12 C11 C10 C9 59.0(2)
N2 C9 C10 C11 178.10(14)
C8 C9 C10 C11 68.85(18)
C14 C9 C10 C11 -57.46(19)
C15 C11 C12 C16 -113.7(2)
C10 C11 C12 C16 70.0(2)
C15 C11 C12 C13 121.2(2)
C10 C11 C12 C13 -55.0(2)
C11 C12 C13 C14 50.4(2)
C16 C12 C13 C14 -73.96(19)
C12 C13 C14 C9 -53.0(2)
N2 C9 C14 C13 -178.97(15)
C8 C9 C14 C13 -69.40(19)
C10 C9 C14 C13 56.3(2)
C17 O1 C16 C12 -176.54(15)
C11 C12 C16 O1 173.09(15)
C13 C12 C16 O1 -63.64(19)
C16 O1 C17 C18 -176.37(15)
O1 C17 C18 C23 13.8(3)
O1 C17 C18 C19 -167.85(17)
C23 C18 C19 C20 0.3(3)
C17 C18 C19 C20 -178.12(19)
C18 C19 C20 C21 0.1(3)
C19 C20 C21 C22 -0.5(3)
C20 C21 C22 C23 0.5(3)
C19 C18 C23 C22 -0.3(3)
C17 C18 C23 C22 178.05(19)
C21 C22 C23 C18 -0.1(3)
O2 S1 C24 C25 -4.10(19)
O3 S1 C24 C25 126.94(17)
N2 S1 C24 C25 -122.25(17)
O2 S1 C24 C29 177.66(15)
O3 S1 C24 C29 -51.31(18)
N2 S1 C24 C29 59.51(17)
C29 C24 C25 C26 -0.5(3)
S1 C24 C25 C26 -178.67(16)
C24 C25 C26 C27 -0.4(3)
C25 C26 C27 C28 0.4(3)
C25 C26 C27 C30 179.0(2)
C26 C27 C28 C29 0.5(3)
C30 C27 C28 C29 -178.2(2)
C27 C28 C29 C24 -1.3(3)
C25 C24 C29 C28 1.3(3)
S1 C24 C29 C28 179.51(15)
